data_7106644
loop_
_publ_author_name
'Lucile Bernet'
'Ralte Lalrempuia'
'Wadih Ghattas'
'Helge Muller-Bunz'
'Laura Vigara'
'Antoni Llobet'
'Martin Albrecht'

_publ_section_title
;
 Tunable single-site ruthenium catalysts for efficient water oxidation
;
_journal_name_full Chem.Commun.
_journal_page_first 8058
_journal_paper_doi 10.1039/c1cc12615f
_journal_volume 47
_journal_year 2011
_chemical_formula_moiety 'C17 H21 N7 Ru, 2 (F6 P)'
_chemical_formula_sum 'C17 H21 F12 N7 P2 Ru'
_chemical_formula_weight 714.42
_chemical_name_systematic
;
?
;
_space_group_IT_number 2
_symmetry_cell_setting triclinic
_symmetry_space_group_name_Hall '-P 1'
_symmetry_space_group_name_H-M 'P -1'
_atom_sites_solution_hydrogens geom
_atom_sites_solution_primary direct
_atom_sites_solution_secondary difmap
_audit_creation_method SHELXL-97
_cell_angle_alpha 84.914(2)
_cell_angle_beta 71.896(2)
_cell_angle_gamma 85.969(2)
_cell_formula_units_Z 2
_cell_length_a 9.1535(2)
_cell_length_b 11.7781(3)
_cell_length_c 12.9329(3)
_cell_measurement_reflns_used 20907
_cell_measurement_temperature 100(2)
_cell_measurement_theta_max 28.2436
_cell_measurement_theta_min 3.3161
_cell_volume 1318.72(6)
_computing_cell_refinement
;
CrysAlisPro, Oxford Diffraction Ltd.,
Version 1.171.34.36 (release 02-08-2010 CrysAlis171 .NET)
(compiled Aug 2 2010,13:00:58)
;
_computing_data_collection
;
CrysAlisPro, Oxford Diffraction Ltd.,
Version 1.171.34.36 (release 02-08-2010 CrysAlis171 .NET)
(compiled Aug 2 2010,13:00:58)
;
_computing_data_reduction
;
CrysAlisPro, Oxford Diffraction Ltd.,
Version 1.171.34.36 (release 02-08-2010 CrysAlis171 .NET)
(compiled Aug 2 2010,13:00:58)
;
_computing_structure_refinement 'SHELXL-97 (Sheldrick, 2008)'
_computing_structure_solution 'SHELXS-97 (Sheldrick, 2008)'
_diffrn_ambient_temperature 100(2)
_diffrn_detector_area_resol_mean 10.3196
_diffrn_measured_fraction_theta_full 0.995
_diffrn_measured_fraction_theta_max 0.963
_diffrn_measurement_device_type 'SuperNova, Dual, Cu at zero, Atlas'
_diffrn_measurement_method '\w scans'
_diffrn_radiation_monochromator mirror
_diffrn_radiation_source 'SuperNova (Mo) X-ray Source'
_diffrn_radiation_type MoK\a
_diffrn_radiation_wavelength 0.71073
_diffrn_reflns_av_R_equivalents 0.0281
_diffrn_reflns_av_sigmaI/netI 0.0192
_diffrn_reflns_limit_h_max 12
_diffrn_reflns_limit_h_min -11
_diffrn_reflns_limit_k_max 15
_diffrn_reflns_limit_k_min -15
_diffrn_reflns_limit_l_max 17
_diffrn_reflns_limit_l_min -17
_diffrn_reflns_number 34786
_diffrn_reflns_theta_full 27.00
_diffrn_reflns_theta_max 28.31
_diffrn_reflns_theta_min 3.32
_exptl_absorpt_coefficient_mu 0.823
_exptl_absorpt_correction_T_max 0.922
_exptl_absorpt_correction_T_min 0.863
_exptl_absorpt_correction_type analytical
_exptl_absorpt_process_details
;
CrysAlisPro, Oxford Diffraction Ltd.,
Version 1.171.34.36 (release 02-08-2010 CrysAlis171 .NET)
(compiled Aug 2 2010,13:00:58)
Analytical numeric absorption correction using a multifaceted crystal
model based on expressions derived by R.C. Clark & J.S. Reid.
(Clark, R. C. & Reid, J. S. (1995). Acta Cryst. A51, 887-897)
;
_exptl_crystal_colour colourless
_exptl_crystal_density_diffrn 1.799
_exptl_crystal_density_method 'not measured'
_exptl_crystal_description block
_exptl_crystal_F_000 708
_exptl_crystal_size_max 0.2576
_exptl_crystal_size_mid 0.1793
_exptl_crystal_size_min 0.1321
_refine_diff_density_max 0.780
_refine_diff_density_min -0.698
_refine_diff_density_rms 0.074
_refine_ls_extinction_method none
_refine_ls_goodness_of_fit_ref 1.055
_refine_ls_hydrogen_treatment constr
_refine_ls_matrix_type full
_refine_ls_number_parameters 531
_refine_ls_number_reflns 6320
_refine_ls_number_restraints 98
_refine_ls_restrained_S_all 1.052
_refine_ls_R_factor_all 0.0379
_refine_ls_R_factor_gt 0.0332
_refine_ls_shift/su_max 0.002
_refine_ls_shift/su_mean 0.000
_refine_ls_structure_factor_coef Fsqd
_refine_ls_weighting_details 'calc w=1/[\s^2^(Fo^2^)+(0.0303P)^2^+2.1621P] where P=(Fo^2^+2Fc^2^)/3'
_refine_ls_weighting_scheme calc
_refine_ls_wR_factor_gt 0.0775
_refine_ls_wR_factor_ref 0.0807
_reflns_number_gt 5820
_reflns_number_total 6320
_reflns_threshold_expression I>2\s(I)
_cod_data_source_file c1cc12615f.txt
_cod_data_source_block alb65(4)
_cod_original_cell_volume 1318.72(5)
_cod_database_code 7106644

loop_
_symmetry_equiv_pos_as_xyz
'x, y, z'
'-x, -y, -z'

loop_
_atom_site_label
_atom_site_type_symbol
_atom_site_fract_x
_atom_site_fract_y
_atom_site_fract_z
_atom_site_U_iso_or_equiv
_atom_site_adp_type
_atom_site_occupancy
_atom_site_symmetry_multiplicity
_atom_site_calc_flag
_atom_site_refinement_flags
_atom_site_disorder_assembly
_atom_site_disorder_group
Ru Ru 0.94808(2) 0.735094(15) 0.733641(14) 0.02124(6) Uani 1 1 d U . .
N1A N 1.0363(14) 0.6771(6) 0.5813(4) 0.0194(12) Uani 0.715(4) 1 d PD A 1
C1A C 1.1282(4) 0.5829(3) 0.5541(3) 0.0246(7) Uani 0.715(4) 1 d PD A 1
H1A H 1.1562 0.5371 0.6099 0.029 Uiso 0.715(4) 1 calc PR A 1
C2A C 1.1829(4) 0.5506(3) 0.4493(3) 0.0286(8) Uani 0.715(4) 1 d PD A 1
H2A H 1.2462 0.4830 0.4333 0.034 Uiso 0.715(4) 1 calc PR A 1
C3A C 1.1452(5) 0.6169(3) 0.3674(3) 0.0275(8) Uani 0.715(4) 1 d PD A 1
H3A H 1.1815 0.5949 0.2945 0.033 Uiso 0.715(4) 1 calc PR A 1
C4A C 1.0551(9) 0.7150(5) 0.3916(4) 0.0252(10) Uani 0.715(4) 1 d PD A 1
H4A H 1.0299 0.7628 0.3359 0.030 Uiso 0.715(4) 1 calc PR A 1
C5A C 1.0015(8) 0.7426(4) 0.4995(3) 0.0204(8) Uani 0.715(4) 1 d PD A 1
N2A N 0.9117(7) 0.8400(4) 0.5357(3) 0.0220(8) Uani 0.715(4) 1 d PD A 1
C6A C 0.8795(18) 0.8607(7) 0.6435(5) 0.0215(13) Uani 0.715(4) 1 d PD A 1
C7A C 0.8554(10) 0.9285(5) 0.4783(4) 0.0249(10) Uani 0.715(4) 1 d PD A 1
H7A H 0.8665 0.9344 0.4025 0.030 Uiso 0.715(4) 1 calc PR A 1
C8A C 0.7824(5) 1.0037(4) 0.5508(3) 0.0268(8) Uani 0.715(4) 1 d PD A 1
H8A H 0.7309 1.0733 0.5362 0.032 Uiso 0.715(4) 1 calc PR A 1
N3A N 0.7957(3) 0.9608(2) 0.6527(3) 0.0254(7) Uani 0.715(4) 1 d PD A 1
C9A C 0.7318(4) 1.0194(3) 0.7531(3) 0.0334(8) Uani 0.715(4) 1 d PD A 1
H9A1 H 0.6557 0.9720 0.8063 0.050 Uiso 0.715(4) 1 calc PR A 1
H9A2 H 0.6822 1.0925 0.7372 0.050 Uiso 0.715(4) 1 calc PR A 1
H9A3 H 0.8146 1.0331 0.7829 0.050 Uiso 0.715(4) 1 calc PR A 1
N1B N 0.859(4) 0.8729(17) 0.6612(11) 0.0174(16) Uani 0.285(4) 1 d PDU A 2
C1B C 0.7893(9) 0.9663(7) 0.7110(8) 0.0203(13) Uani 0.285(4) 1 d PDU A 2
H1B H 0.7794 0.9706 0.7859 0.024 Uiso 0.285(4) 1 calc PR A 2
C2B C 0.7323(9) 1.0553(6) 0.6576(6) 0.0238(14) Uani 0.285(4) 1 d PDU A 2
H2B H 0.6809 1.1194 0.6954 0.029 Uiso 0.285(4) 1 calc PR A 2
C3B C 0.7501(12) 1.0511(9) 0.5495(8) 0.0228(16) Uani 0.285(4) 1 d PDU A 2
H3B H 0.7088 1.1115 0.5118 0.027 Uiso 0.285(4) 1 calc PR A 2
C4B C 0.828(2) 0.9597(14) 0.4953(11) 0.0232(18) Uani 0.285(4) 1 d PDU A 2
H4B H 0.8403 0.9555 0.4200 0.028 Uiso 0.285(4) 1 calc PR A 2
C5B C 0.888(2) 0.8728(12) 0.5528(9) 0.0188(16) Uani 0.285(4) 1 d PDU A 2
N2B N 0.9731(16) 0.7792(10) 0.5069(8) 0.0205(16) Uani 0.285(4) 1 d PDU A 2
C6B C 1.030(4) 0.702(2) 0.5707(13) 0.020(2) Uani 0.285(4) 1 d PDU A 2
C7B C 1.028(2) 0.7511(14) 0.3985(10) 0.025(2) Uani 0.285(4) 1 d PDU A 2
H7B H 1.0043 0.7910 0.3380 0.031 Uiso 0.285(4) 1 calc PR A 2
C8B C 1.1175(12) 0.6587(11) 0.3963(8) 0.0272(18) Uani 0.285(4) 1 d PDU A 2
H8B H 1.1743 0.6212 0.3330 0.033 Uiso 0.285(4) 1 calc PR A 2
N3B N 1.1152(7) 0.6250(6) 0.5041(6) 0.0227(12) Uani 0.285(4) 1 d PDU A 2
C9B C 1.2033(10) 0.5273(7) 0.5337(8) 0.0320(19) Uani 0.285(4) 1 d PDU A 2
H9B1 H 1.2929 0.5535 0.5494 0.048 Uiso 0.285(4) 1 calc PR A 2
H9B2 H 1.2378 0.4774 0.4731 0.048 Uiso 0.285(4) 1 calc PR A 2
H9B3 H 1.1386 0.4849 0.5985 0.048 Uiso 0.285(4) 1 calc PR A 2
N4 N 0.8529(3) 0.79821(18) 0.88493(17) 0.0314(5) Uani 1 1 d . A .
C10 C 0.7978(4) 0.8332(2) 0.9672(2) 0.0447(7) Uani 1 1 d . . .
C11 C 0.7248(7) 0.8792(3) 1.0735(3) 0.0845(16) Uani 1 1 d . A .
H11A H 0.6986 0.9606 1.0632 0.127 Uiso 1 1 calc R . .
H11B H 0.7960 0.8690 1.1170 0.127 Uiso 1 1 calc R . .
H11C H 0.6310 0.8387 1.1116 0.127 Uiso 1 1 calc R . .
N5 N 1.1482(2) 0.80891(16) 0.71671(15) 0.0234(4) Uani 1 1 d . A .
C12 C 1.2650(3) 0.8409(2) 0.71046(18) 0.0259(5) Uani 1 1 d . . .
C13 C 1.4155(3) 0.8811(3) 0.7027(2) 0.0363(6) Uani 1 1 d . A .
H13A H 1.4389 0.8592 0.7709 0.054 Uiso 1 1 calc R . .
H13B H 1.4145 0.9644 0.6898 0.054 Uiso 1 1 calc R . .
H13C H 1.4941 0.8468 0.6421 0.054 Uiso 1 1 calc R . .
N6 N 1.0331(2) 0.59102(18) 0.80762(17) 0.0292(4) Uani 1 1 d . A .
C14 C 1.0819(3) 0.5140(2) 0.8466(2) 0.0314(5) Uani 1 1 d . . .
C15 C 1.1444(3) 0.4143(2) 0.8972(2) 0.0407(6) Uani 1 1 d . A .
H15A H 1.1860 0.4387 0.9526 0.061 Uiso 1 1 calc R . .
H15B H 1.2266 0.3763 0.8414 0.061 Uiso 1 1 calc R . .
H15C H 1.0625 0.3612 0.9317 0.061 Uiso 1 1 calc R . .
N7 N 0.7517(2) 0.65556(17) 0.75330(16) 0.0259(4) Uani 1 1 d . A .
C16 C 0.6418(3) 0.6103(2) 0.7635(2) 0.0330(6) Uani 1 1 d . . .
C17 C 0.5022(3) 0.5507(3) 0.7750(3) 0.0528(9) Uani 1 1 d . A .
H17A H 0.4816 0.5557 0.7047 0.079 Uiso 1 1 calc R . .
H17B H 0.4152 0.5860 0.8295 0.079 Uiso 1 1 calc R . .
H17C H 0.5163 0.4703 0.7985 0.079 Uiso 1 1 calc R . .
P1 P 0.58496(9) 0.72934(8) 0.40286(6) 0.0441(2) Uani 1 1 d . . .
F1 F 0.6575(2) 0.71475(15) 0.50034(13) 0.0430(4) Uani 1 1 d . . .
F2 F 0.5141(3) 0.7428(3) 0.3046(2) 0.1012(11) Uani 1 1 d . . .
F3 F 0.4167(2) 0.7247(2) 0.48603(18) 0.0728(7) Uani 1 1 d . . .
F4 F 0.5738(3) 0.8641(2) 0.4137(3) 0.1011(11) Uani 1 1 d . . .
F5 F 0.7525(3) 0.7417(4) 0.31965(18) 0.1219(15) Uani 1 1 d . . .
F6 F 0.5947(4) 0.5971(3) 0.3942(3) 0.1057(11) Uani 1 1 d . . .
P2A P 0.2912(8) 0.7333(6) 0.0413(6) 0.0356(8) Uani 0.497(9) 1 d PD B 1
F7A F 0.1290(11) 0.7791(11) 0.1132(10) 0.130(5) Uani 0.497(9) 1 d PD B 1
F8A F 0.4566(8) 0.6927(12) -0.0274(9) 0.126(5) Uani 0.497(9) 1 d PD B 1
F9A F 0.2618(12) 0.6053(5) 0.0715(7) 0.123(4) Uani 0.497(9) 1 d PD B 1
F10A F 0.3582(11) 0.7387(7) 0.1376(5) 0.0600(19) Uani 0.497(9) 1 d PD B 1
F11A F 0.3199(17) 0.8613(6) 0.0112(9) 0.163(5) Uani 0.497(9) 1 d PD B 1
F12A F 0.2258(7) 0.7245(6) -0.0572(4) 0.0691(18) Uani 0.497(9) 1 d PD B 1
P2B P 0.2827(9) 0.7566(6) 0.0391(6) 0.0512(16) Uani 0.503(9) 1 d PD B 2
F7B F 0.1980(7) 0.8273(9) -0.0387(5) 0.113(4) Uani 0.503(9) 1 d PD B 2
F8B F 0.3558(15) 0.6956(12) 0.1228(10) 0.144(5) Uani 0.503(9) 1 d PD B 2
F9B F 0.4331(8) 0.7589(7) -0.0577(5) 0.073(2) Uani 0.503(9) 1 d PD B 2
F10B F 0.3327(10) 0.8741(7) 0.0652(8) 0.111(3) Uani 0.503(9) 1 d PD B 2
F11B F 0.1245(10) 0.7522(10) 0.1325(5) 0.093(3) Uani 0.503(9) 1 d PD B 2
F12B F 0.2320(7) 0.6426(8) 0.0073(8) 0.115(5) Uani 0.503(9) 1 d PD B 2

loop_
_atom_site_aniso_label
_atom_site_aniso_U_11
_atom_site_aniso_U_22
_atom_site_aniso_U_33
_atom_site_aniso_U_23
_atom_site_aniso_U_13
_atom_site_aniso_U_12
Ru 0.02219(10) 0.02122(10) 0.01819(9) -0.00100(6) -0.00205(6) -0.00649(6)
N1A 0.0203(19) 0.017(3) 0.0202(16) 0.0018(17) -0.0039(15) -0.009(2)
C1A 0.0245(17) 0.0224(17) 0.0242(17) 0.0015(14) -0.0036(14) -0.0055(14)
C2A 0.0266(16) 0.0280(17) 0.0268(17) -0.0045(13) -0.0003(13) -0.0045(13)
C3A 0.0297(19) 0.028(2) 0.0203(17) -0.0054(14) 0.0005(15) -0.0074(16)
C4A 0.025(4) 0.029(4) 0.0199(17) -0.0041(17) -0.0036(18) -0.003(2)
C5A 0.020(2) 0.019(3) 0.0217(16) -0.0034(15) -0.0028(15) -0.0073(17)
N2A 0.024(3) 0.021(3) 0.0212(16) -0.0033(13) -0.0064(18) -0.0058(19)
C6A 0.016(4) 0.021(2) 0.022(3) -0.0032(16) 0.003(3) -0.0057(17)
C7A 0.024(4) 0.025(3) 0.027(2) -0.0021(16) -0.008(2) -0.0050(18)
C8A 0.023(2) 0.022(2) 0.036(2) -0.0026(18) -0.0087(17) -0.0024(17)
N3A 0.0229(14) 0.0234(14) 0.0291(18) -0.0045(12) -0.0054(13) -0.0045(11)
C9A 0.0333(19) 0.0278(18) 0.0360(19) -0.0104(15) -0.0039(15) -0.0008(14)
N1B 0.004(6) 0.028(4) 0.016(2) -0.003(2) 0.004(5) -0.002(3)
C1B 0.021(4) 0.021(2) 0.015(3) -0.002(2) 0.000(3) -0.006(2)
C2B 0.022(4) 0.021(3) 0.026(3) 0.000(2) -0.003(3) -0.007(2)
C3B 0.018(4) 0.024(4) 0.028(3) 0.002(3) -0.010(3) -0.003(3)
C4B 0.014(7) 0.031(7) 0.023(3) 0.000(2) -0.005(5) -0.002(5)
C5B 0.020(6) 0.017(6) 0.018(2) -0.0031(19) -0.003(4) -0.006(4)
N2B 0.023(6) 0.021(6) 0.0175(13) -0.006(2) -0.004(3) -0.005(3)
C6B 0.019(6) 0.015(8) 0.0185(17) 0.000(4) 0.005(4) -0.008(5)
C7B 0.018(7) 0.037(9) 0.0180(15) -0.008(3) 0.001(3) -0.003(5)
C8B 0.023(5) 0.030(6) 0.0237(17) -0.011(3) 0.003(3) -0.005(3)
N3B 0.016(3) 0.020(3) 0.0257(18) -0.005(2) 0.004(2) -0.007(2)
C9B 0.026(4) 0.023(4) 0.038(4) -0.005(3) 0.003(3) 0.000(3)
N4 0.0374(11) 0.0291(11) 0.0237(10) -0.0030(8) -0.0025(9) -0.0057(9)
C10 0.070(2) 0.0318(14) 0.0242(13) -0.0002(11) -0.0033(13) 0.0014(13)
C11 0.157(5) 0.046(2) 0.0267(16) -0.0099(14) 0.003(2) 0.023(2)
N5 0.0277(10) 0.0242(9) 0.0184(9) -0.0013(7) -0.0064(7) -0.0049(8)
C12 0.0302(12) 0.0266(11) 0.0212(10) -0.0006(9) -0.0076(9) -0.0060(9)
C13 0.0303(13) 0.0426(15) 0.0375(14) -0.0004(11) -0.0102(11) -0.0154(11)
N6 0.0289(10) 0.0265(10) 0.0295(10) 0.0020(8) -0.0048(8) -0.0073(8)
C14 0.0298(12) 0.0309(13) 0.0290(12) 0.0016(10) -0.0020(10) -0.0074(10)
C15 0.0388(15) 0.0372(15) 0.0377(15) 0.0119(12) -0.0038(12) -0.0001(12)
N7 0.0246(10) 0.0235(10) 0.0257(10) -0.0029(8) -0.0012(8) -0.0043(8)
C16 0.0284(12) 0.0306(13) 0.0346(13) -0.0095(10) 0.0012(10) -0.0073(10)
C17 0.0287(14) 0.0524(18) 0.071(2) -0.0280(17) 0.0033(14) -0.0179(13)
P1 0.0335(4) 0.0708(6) 0.0297(3) 0.0000(3) -0.0089(3) -0.0218(4)
F1 0.0571(10) 0.0437(9) 0.0336(8) -0.0052(7) -0.0190(8) -0.0106(8)
F2 0.0587(14) 0.205(3) 0.0518(13) 0.0134(17) -0.0336(11) -0.0385(18)
F3 0.0428(11) 0.114(2) 0.0575(12) -0.0281(13) 0.0037(9) -0.0368(12)
F4 0.0940(19) 0.0670(16) 0.174(3) 0.0487(18) -0.095(2) -0.0395(14)
F5 0.0398(12) 0.289(5) 0.0371(12) -0.0034(18) -0.0051(9) -0.0453(19)
F6 0.123(2) 0.0873(19) 0.141(3) -0.0712(19) -0.075(2) 0.0054(17)
P2A 0.0491(15) 0.0324(15) 0.0229(14) -0.0049(10) -0.0053(10) -0.0080(10)
F7A 0.078(6) 0.170(9) 0.169(10) -0.133(8) -0.057(6) 0.061(6)
F8A 0.049(3) 0.209(11) 0.124(8) -0.124(8) -0.001(4) -0.001(6)
F9A 0.240(10) 0.050(3) 0.128(6) 0.018(3) -0.127(7) -0.047(4)
F10A 0.072(3) 0.078(4) 0.036(2) -0.014(3) -0.020(2) -0.014(3)
F11A 0.350(15) 0.044(4) 0.155(8) 0.048(5) -0.168(10) -0.074(6)
F12A 0.100(4) 0.080(5) 0.041(2) -0.009(2) -0.039(3) 0.001(3)
P2B 0.060(2) 0.064(4) 0.0292(15) 0.003(2) -0.0096(14) -0.021(2)
F7B 0.081(4) 0.191(10) 0.059(3) 0.029(4) -0.021(3) 0.005(5)
F8B 0.126(7) 0.160(12) 0.148(10) 0.097(8) -0.072(7) -0.014(8)
F9B 0.053(4) 0.095(5) 0.053(3) 0.003(3) 0.010(2) -0.024(3)
F10B 0.130(6) 0.085(5) 0.127(7) -0.017(5) -0.043(5) -0.048(4)
F11B 0.072(5) 0.176(9) 0.017(2) 0.008(3) 0.012(2) -0.040(5)
F12B 0.058(3) 0.120(7) 0.151(9) -0.093(7) 0.021(4) -0.037(4)

loop_
_atom_type_symbol
_atom_type_description
_atom_type_scat_dispersion_real
_atom_type_scat_dispersion_imag
_atom_type_scat_source
C C 0.0033 0.0016 'International Tables Vol C Tables 4.2.6.8 and 6.1.1.4'
H H 0.0000 0.0000 'International Tables Vol C Tables 4.2.6.8 and 6.1.1.4'
N N 0.0061 0.0033 'International Tables Vol C Tables 4.2.6.8 and 6.1.1.4'
F F 0.0171 0.0103 'International Tables Vol C Tables 4.2.6.8 and 6.1.1.4'
P P 0.1023 0.0942 'International Tables Vol C Tables 4.2.6.8 and 6.1.1.4'
Ru Ru -1.2594 0.8363 'International Tables Vol C Tables 4.2.6.8 and 6.1.1.4'

loop_
_geom_angle_atom_site_label_1
_geom_angle_atom_site_label_2
_geom_angle_atom_site_label_3
_geom_angle
_geom_angle_site_symmetry_1
_geom_angle_site_symmetry_3
_geom_angle_publ_flag
C6A Ru N7 89.5(5) . . ?
C6A Ru N5 92.8(5) . . ?
N7 Ru N5 177.64(8) . . ?
C6A Ru N1A 78.70(15) . . ?
N7 Ru N1A 89.5(4) . . ?
N5 Ru N1A 90.5(4) . . ?
N7 Ru N1B 88.2(10) . . ?
N5 Ru N1B 94.2(10) . . ?
C6A Ru N4 99.03(14) . . ?
N7 Ru N4 89.68(8) . . ?
N5 Ru N4 90.35(8) . . ?
N1A Ru N4 177.60(16) . . ?
N1B Ru N4 91.1(3) . . ?
N7 Ru C6B 91.6(12) . . ?
N5 Ru C6B 88.8(12) . . ?
N1B Ru C6B 77.9(4) . . ?
N4 Ru C6B 168.9(4) . . ?
C6A Ru N6 171.75(14) . . ?
N7 Ru N6 89.91(8) . . ?
N5 Ru N6 87.74(8) . . ?
N1A Ru N6 93.07(11) . . ?
N1B Ru N6 178.1(10) . . ?
N4 Ru N6 89.20(9) . . ?
C6B Ru N6 101.9(4) . . ?
C1A N1A C5A 117.4(4) . . ?
C1A N1A Ru 126.5(3) . . ?
C5A N1A Ru 116.0(3) . . ?
N1A C1A C2A 122.6(4) . . ?
N1A C1A H1A 118.7 . . ?
C2A C1A H1A 118.7 . . ?
C1A C2A C3A 119.4(4) . . ?
C1A C2A H2A 120.3 . . ?
C3A C2A H2A 120.3 . . ?
C4A C3A C2A 119.6(4) . . ?
C4A C3A H3A 120.2 . . ?
C2A C3A H3A 120.2 . . ?
C3A C4A C5A 118.3(4) . . ?
C3A C4A H4A 120.8 . . ?
C5A C4A H4A 120.8 . . ?
N1A C5A C4A 122.6(4) . . ?
N1A C5A N2A 112.7(3) . . ?
C4A C5A N2A 124.7(4) . . ?
C6A N2A C7A 111.6(4) . . ?
C6A N2A C5A 117.8(4) . . ?
C7A N2A C5A 130.4(3) . . ?
N3A C6A N2A 103.9(5) . . ?
N3A C6A Ru 141.4(4) . . ?
N2A C6A Ru 114.4(3) . . ?
C8A C7A N2A 106.4(4) . . ?
C8A C7A H7A 126.8 . . ?
N2A C7A H7A 126.8 . . ?
C7A C8A N3A 107.4(4) . . ?
C7A C8A H8A 126.3 . . ?
N3A C8A H8A 126.3 . . ?
C6A N3A C8A 110.7(4) . . ?
C6A N3A C9A 125.3(4) . . ?
C8A N3A C9A 124.0(3) . . ?
C1B N1B C5B 118.5(12) . . ?
C1B N1B Ru 125.3(10) . . ?
C5B N1B Ru 115.8(8) . . ?
N1B C1B C2B 122.2(10) . . ?
N1B C1B H1B 118.9 . . ?
C2B C1B H1B 118.9 . . ?
C3B C2B C1B 119.2(8) . . ?
C3B C2B H2B 120.4 . . ?
C1B C2B H2B 120.4 . . ?
C2B C3B C4B 119.8(9) . . ?
C2B C3B H3B 120.1 . . ?
C4B C3B H3B 120.1 . . ?
C3B C4B C5B 118.7(10) . . ?
C3B C4B H4B 120.7 . . ?
C5B C4B H4B 120.7 . . ?
N1B C5B N2B 114.7(10) . . ?
N1B C5B C4B 121.0(10) . . ?
N2B C5B C4B 124.3(10) . . ?
C6B N2B C5B 118.7(10) . . ?
C6B N2B C7B 110.1(10) . . ?
C5B N2B C7B 130.9(10) . . ?
N3B C6B N2B 106.0(12) . . ?
N3B C6B Ru 141.5(10) . . ?
N2B C6B Ru 112.4(8) . . ?
C8B C7B N2B 106.7(10) . . ?
C8B C7B H7B 126.6 . . ?
N2B C7B H7B 126.6 . . ?
C7B C8B N3B 108.1(10) . . ?
C7B C8B H8B 125.9 . . ?
N3B C8B H8B 125.9 . . ?
C6B N3B C8B 109.0(9) . . ?
C6B N3B C9B 126.8(9) . . ?
C8B N3B C9B 124.0(8) . . ?
N3B C9B H9B1 109.5 . . ?
N3B C9B H9B2 109.5 . . ?
H9B1 C9B H9B2 109.5 . . ?
N3B C9B H9B3 109.5 . . ?
H9B1 C9B H9B3 109.5 . . ?
H9B2 C9B H9B3 109.5 . . ?
C10 N4 Ru 178.5(3) . . ?
N4 C10 C11 179.3(4) . . ?
C10 C11 H11A 109.5 . . ?
C10 C11 H11B 109.5 . . ?
H11A C11 H11B 109.5 . . ?
C10 C11 H11C 109.5 . . ?
H11A C11 H11C 109.5 . . ?
H11B C11 H11C 109.5 . . ?
C12 N5 Ru 173.8(2) . . ?
N5 C12 C13 179.5(3) . . ?
C12 C13 H13A 109.5 . . ?
C12 C13 H13B 109.5 . . ?
H13A C13 H13B 109.5 . . ?
C12 C13 H13C 109.5 . . ?
H13A C13 H13C 109.5 . . ?
H13B C13 H13C 109.5 . . ?
C14 N6 Ru 178.6(2) . . ?
N6 C14 C15 179.8(3) . . ?
C14 C15 H15A 109.5 . . ?
C14 C15 H15B 109.5 . . ?
H15A C15 H15B 109.5 . . ?
C14 C15 H15C 109.5 . . ?
H15A C15 H15C 109.5 . . ?
H15B C15 H15C 109.5 . . ?
C16 N7 Ru 179.4(2) . . ?
N7 C16 C17 178.9(3) . . ?
C16 C17 H17A 109.5 . . ?
C16 C17 H17B 109.5 . . ?
H17A C17 H17B 109.5 . . ?
C16 C17 H17C 109.5 . . ?
H17A C17 H17C 109.5 . . ?
H17B C17 H17C 109.5 . . ?
F6 P1 F3 91.60(17) . . ?
F6 P1 F5 91.6(2) . . ?
F3 P1 F5 176.7(2) . . ?
F6 P1 F2 88.37(18) . . ?
F3 P1 F2 89.52(13) . . ?
F5 P1 F2 90.31(13) . . ?
F6 P1 F1 91.12(13) . . ?
F3 P1 F1 91.02(12) . . ?
F5 P1 F1 89.19(11) . . ?
F2 P1 F1 179.27(16) . . ?
F6 P1 F4 179.1(2) . . ?
F3 P1 F4 87.77(16) . . ?
F5 P1 F4 89.0(2) . . ?
F2 P1 F4 92.21(18) . . ?
F1 P1 F4 88.31(12) . . ?
F11A P2A F9A 179.8(8) . . ?
F11A P2A F10A 89.3(6) . . ?
F9A P2A F10A 90.9(5) . . ?
F11A P2A F8A 94.4(8) . . ?
F9A P2A F8A 85.9(7) . . ?
F10A P2A F8A 86.8(6) . . ?
F11A P2A F7A 83.5(8) . . ?
F9A P2A F7A 96.3(8) . . ?
F10A P2A F7A 90.8(7) . . ?
F8A P2A F7A 176.8(7) . . ?
F11A P2A F12A 91.9(6) . . ?
F9A P2A F12A 88.0(5) . . ?
F10A P2A F12A 178.4(6) . . ?
F8A P2A F12A 92.0(5) . . ?
F7A P2A F12A 90.4(6) . . ?
F8B P2B F9B 95.7(7) . . ?
F8B P2B F11B 87.0(8) . . ?
F9B P2B F11B 176.4(8) . . ?
F8B P2B F12B 94.1(8) . . ?
F9B P2B F12B 93.2(5) . . ?
F11B P2B F12B 84.2(6) . . ?
F8B P2B F10B 88.7(7) . . ?
F9B P2B F10B 85.5(6) . . ?
F11B P2B F10B 97.0(7) . . ?
F12B P2B F10B 177.0(8) . . ?
F8B P2B F7B 174.6(9) . . ?
F9B P2B F7B 88.4(5) . . ?
F11B P2B F7B 89.1(5) . . ?
F12B P2B F7B 89.2(7) . . ?
F10B P2B F7B 88.0(6) . . ?

loop_
_geom_bond_atom_site_label_1
_geom_bond_atom_site_label_2
_geom_bond_distance
_geom_bond_site_symmetry_2
_geom_bond_publ_flag
Ru C6A 1.990(7) . ?
Ru N7 2.021(2) . ?
Ru N5 2.0250(19) . ?
Ru N1A 2.043(5) . ?
Ru N1B 2.049(15) . ?
Ru N4 2.061(2) . ?
Ru C6B 2.067(15) . ?
Ru N6 2.095(2) . ?
N1A C1A 1.348(5) . ?
N1A C5A 1.358(5) . ?
C1A C2A 1.370(5) . ?
C1A H1A 0.9500 . ?
C2A C3A 1.376(5) . ?
C2A H2A 0.9500 . ?
C3A C4A 1.372(6) . ?
C3A H3A 0.9500 . ?
C4A C5A 1.388(5) . ?
C4A H4A 0.9500 . ?
C5A N2A 1.391(5) . ?
N2A C6A 1.373(6) . ?
N2A C7A 1.389(5) . ?
C6A N3A 1.354(6) . ?
C7A C8A 1.335(5) . ?
C7A H7A 0.9500 . ?
C8A N3A 1.407(5) . ?
C8A H8A 0.9500 . ?
N3A C9A 1.461(5) . ?
C9A H9A1 0.9800 . ?
C9A H9A2 0.9800 . ?
C9A H9A3 0.9800 . ?
N1B C1B 1.342(13) . ?
N1B C5B 1.344(13) . ?
C1B C2B 1.367(10) . ?
C1B H1B 0.9500 . ?
C2B C3B 1.361(11) . ?
C2B H2B 0.9500 . ?
C3B C4B 1.368(12) . ?
C3B H3B 0.9500 . ?
C4B C5B 1.395(13) . ?
C4B H4B 0.9500 . ?
C5B N2B 1.371(11) . ?
N2B C6B 1.357(14) . ?
N2B C7B 1.396(12) . ?
C6B N3B 1.342(14) . ?
C7B C8B 1.314(12) . ?
C7B H7B 0.9500 . ?
C8B N3B 1.410(11) . ?
C8B H8B 0.9500 . ?
N3B C9B 1.450(10) . ?
C9B H9B1 0.9800 . ?
C9B H9B2 0.9800 . ?
C9B H9B3 0.9800 . ?
N4 C10 1.128(3) . ?
C10 C11 1.463(4) . ?
C11 H11A 0.9800 . ?
C11 H11B 0.9800 . ?
C11 H11C 0.9800 . ?
N5 C12 1.136(3) . ?
C12 C13 1.458(3) . ?
C13 H13A 0.9800 . ?
C13 H13B 0.9800 . ?
C13 H13C 0.9800 . ?
N6 C14 1.131(3) . ?
C14 C15 1.462(4) . ?
C15 H15A 0.9800 . ?
C15 H15B 0.9800 . ?
C15 H15C 0.9800 . ?
N7 C16 1.137(3) . ?
C16 C17 1.462(4) . ?
C17 H17A 0.9800 . ?
C17 H17B 0.9800 . ?
C17 H17C 0.9800 . ?
P1 F6 1.565(3) . ?
P1 F3 1.582(2) . ?
P1 F5 1.584(2) . ?
P1 F2 1.588(2) . ?
P1 F1 1.5890(18) . ?
P1 F4 1.599(3) . ?
P2A F11A 1.544(8) . ?
P2A F9A 1.544(8) . ?
P2A F10A 1.557(8) . ?
P2A F8A 1.564(8) . ?
P2A F7A 1.575(9) . ?
P2A F12A 1.581(8) . ?
P2B F8B 1.542(10) . ?
P2B F9B 1.546(9) . ?
P2B F11B 1.572(8) . ?
P2B F12B 1.579(8) . ?
P2B F10B 1.583(8) . ?
P2B F7B 1.598(9) . ?

loop_
_geom_torsion_atom_site_label_1
_geom_torsion_atom_site_label_2
_geom_torsion_atom_site_label_3
_geom_torsion_atom_site_label_4
_geom_torsion
_geom_torsion_site_symmetry_1
_geom_torsion_site_symmetry_2
_geom_torsion_site_symmetry_3
_geom_torsion_site_symmetry_4
_geom_torsion_publ_flag
C6A Ru N1A C1A 174.5(12) . . . . ?
N7 Ru N1A C1A -95.9(10) . . . . ?
N5 Ru N1A C1A 81.8(10) . . . . ?
N1B Ru N1A C1A 175.9(15) . . . . ?
C6B Ru N1A C1A 161(11) . . . . ?
N6 Ru N1A C1A -6.0(11) . . . . ?
C6A Ru N1A C5A -3.5(10) . . . . ?
N7 Ru N1A C5A 86.1(9) . . . . ?
N5 Ru N1A C5A -96.2(9) . . . . ?
N1B Ru N1A C5A -2.1(14) . . . . ?
C6B Ru N1A C5A -17(9) . . . . ?
N6 Ru N1A C5A 176.0(9) . . . . ?
C5A N1A C1A C2A -1.7(14) . . . . ?
Ru N1A C1A C2A -179.7(6) . . . . ?
N1A C1A C2A C3A 0.9(9) . . . . ?
C1A C2A C3A C4A 0.7(7) . . . . ?
C2A C3A C4A C5A -1.5(10) . . . . ?
C1A N1A C5A C4A 0.9(16) . . . . ?
Ru N1A C5A C4A 179.1(7) . . . . ?
C1A N1A C5A N2A -177.4(8) . . . . ?
Ru N1A C5A N2A 0.8(11) . . . . ?
C3A C4A C5A N1A 0.7(13) . . . . ?
C3A C4A C5A N2A 178.7(6) . . . . ?
N1A C5A N2A C6A 4.0(13) . . . . ?
C4A C5A N2A C6A -174.2(11) . . . . ?
N1A C5A N2A C7A 178.6(10) . . . . ?
C4A C5A N2A C7A 0.4(12) . . . . ?
C7A N2A C6A N3A 2.9(14) . . . . ?
C5A N2A C6A N3A 178.4(7) . . . . ?
C7A N2A C6A Ru 177.5(8) . . . . ?
C5A N2A C6A Ru -7.0(14) . . . . ?
N7 Ru C6A N3A 87.4(19) . . . . ?
N5 Ru C6A N3A -93.0(19) . . . . ?
N1A Ru C6A N3A 177(2) . . . . ?
N1B Ru C6A N3A 7(9) . . . . ?
N4 Ru C6A N3A -2(2) . . . . ?
C6B Ru C6A N3A 179(2) . . . . ?
N7 Ru C6A N2A -84.2(11) . . . . ?
N5 Ru C6A N2A 95.4(11) . . . . ?
N1A Ru C6A N2A 5.5(11) . . . . ?
N1B Ru C6A N2A -164(12) . . . . ?
N4 Ru C6A N2A -173.8(10) . . . . ?
C6B Ru C6A N2A 7.7(16) . . . . ?
C6A N2A C7A C8A -2.1(12) . . . . ?
C5A N2A C7A C8A -176.9(6) . . . . ?
N2A C7A C8A N3A 0.5(9) . . . . ?
N2A C6A N3A C8A -2.6(13) . . . . ?
Ru C6A N3A C8A -174.6(15) . . . . ?
N2A C6A N3A C9A 179.5(6) . . . . ?
Ru C6A N3A C9A 7(2) . . . . ?
C7A C8A N3A C6A 1.4(10) . . . . ?
C7A C8A N3A C9A 179.4(5) . . . . ?
C6A Ru N1B C1B -162(13) . . . . ?
N7 Ru N1B C1B 98(3) . . . . ?
N5 Ru N1B C1B -82(3) . . . . ?
N1A Ru N1B C1B -172(3) . . . . ?
N4 Ru N1B C1B 8(3) . . . . ?
C6B Ru N1B C1B -170(3) . . . . ?
C6A Ru N1B C5B 10(9) . . . . ?
N7 Ru N1B C5B -89(2) . . . . ?
N5 Ru N1B C5B 91(2) . . . . ?
N1A Ru N1B C5B 0(2) . . . . ?
N4 Ru N1B C5B -179(2) . . . . ?
C6B Ru N1B C5B 3(3) . . . . ?
C5B N1B C1B C2B 7(4) . . . . ?
Ru N1B C1B C2B 180.0(14) . . . . ?
N1B C1B C2B C3B -2(2) . . . . ?
C1B C2B C3B C4B -1.6(17) . . . . ?
C2B C3B C4B C5B 0(3) . . . . ?
C1B N1B C5B N2B 174(2) . . . . ?
Ru N1B C5B N2B 0(3) . . . . ?
C1B N1B C5B C4B -9(4) . . . . ?
Ru N1B C5B C4B 177.3(19) . . . . ?
C3B C4B C5B N1B 6(4) . . . . ?
C3B C4B C5B N2B -177.3(16) . . . . ?
N1B C5B N2B C6B -5(3) . . . . ?
C4B C5B N2B C6B 178(3) . . . . ?
N1B C5B N2B C7B -178(3) . . . . ?
C4B C5B N2B C7B 5(3) . . . . ?
C5B N2B C6B N3B -176.1(19) . . . . ?
C7B N2B C6B N3B -2(3) . . . . ?
C5B N2B C6B Ru 7(3) . . . . ?
C7B N2B C6B Ru -178.0(18) . . . . ?
C6A Ru C6B N3B 179(5) . . . . ?
N7 Ru C6B N3B -92(5) . . . . ?
N5 Ru C6B N3B 86(5) . . . . ?
N1A Ru C6B N3B -15(5) . . . . ?
N1B Ru C6B N3B -180(5) . . . . ?
N4 Ru C6B N3B 171.7(17) . . . . ?
N6 Ru C6B N3B -2(5) . . . . ?
C6A Ru C6B N2B -6(2) . . . . ?
N7 Ru C6B N2B 83(3) . . . . ?
N5 Ru C6B N2B -100(3) . . . . ?
N1A Ru C6B N2B 160(12) . . . . ?
N1B Ru C6B N2B -5(3) . . . . ?
N4 Ru C6B N2B -14(9) . . . . ?
N6 Ru C6B N2B 173(2) . . . . ?
C6B N2B C7B C8B -1(3) . . . . ?
C5B N2B C7B C8B 173.0(16) . . . . ?
N2B C7B C8B N3B 3(2) . . . . ?
N2B C6B N3B C8B 3(3) . . . . ?
Ru C6B N3B C8B 178(4) . . . . ?
N2B C6B N3B C9B 178.1(14) . . . . ?
Ru C6B N3B C9B -7(6) . . . . ?
C7B C8B N3B C6B -4(2) . . . . ?
C7B C8B N3B C9B -178.8(13) . . . . ?
